data_1573897
loop_
_publ_author_name
'Yu, Yongjiang'
'Chen, Wang'
'Hu, Rongrong'
'Tang, Ben Zhong'

_publ_section_title
;
 The base-free multicomponent polymerization of elemental sulfur,
 difluoromethylene phosphobetaine and amines toward electron-deficient
 aromatic polythioureas
;
_journal_issue 13
_journal_name_full 'Polymer Chemistry'
_journal_page_first 1509
_journal_page_last 1518
_journal_paper_doi 10.1039/D4PY01387E
_journal_volume 16
_journal_year 2025
_chemical_formula_moiety 'C17 H20 N2 S'
_chemical_formula_sum 'C17 H20 N2 S'
_chemical_formula_weight 284.41
_space_group_crystal_system orthorhombic
_space_group_IT_number 61
_space_group_name_Hall '-P 2ac 2ab'
_space_group_name_H-M_alt 'P b c a'
_atom_sites_solution_hydrogens geom
_atom_sites_solution_primary dual
_audit_creation_date 2024-11-20
_audit_creation_method
;
Olex2 1.5
(compiled 2024.02.16 svn.r378c4104 for OlexSys, GUI svn.r6928)
;
_audit_update_record
;
2024-12-03 deposited with the CCDC.	2025-02-04 downloaded from the CCDC.
;
_cell_angle_alpha 90
_cell_angle_beta 90
_cell_angle_gamma 90
_cell_formula_units_Z 8
_cell_length_a 10.7780(2)
_cell_length_b 9.33460(10)
_cell_length_c 30.4546(4)
_cell_measurement_reflns_used 10677
_cell_measurement_temperature 100.02(10)
_cell_measurement_theta_max 76.8550
_cell_measurement_theta_min 2.8670
_cell_volume 3063.99(8)
_computing_cell_refinement 'CrysAlisPro 1.171.42.95a (Rigaku OD, 2023)'
_computing_data_collection 'CrysAlisPro 1.171.42.95a (Rigaku OD, 2023)'
_computing_data_reduction 'CrysAlisPro 1.171.42.95a (Rigaku OD, 2023)'
_computing_molecular_graphics 'Olex2 1.5 (Dolomanov et al., 2009)'
_computing_publication_material 'Olex2 1.5 (Dolomanov et al., 2009)'
_computing_structure_refinement 'SHELXL 2018/3 (Sheldrick, 2015)'
_computing_structure_solution 'SHELXT 2018/2 (Sheldrick, 2018)'
_diffrn_ambient_environment N~2~
_diffrn_ambient_temperature 100.02(10)
_diffrn_detector 'Hybrid Pixel Array Detector'
_diffrn_detector_area_resol_mean 10.0000
_diffrn_detector_type HyPix
_diffrn_measured_fraction_theta_full 0.999
_diffrn_measured_fraction_theta_max 0.965
_diffrn_measurement_details
;
List of Runs (angles in degrees, time in seconds):

  # Type    Start    End  Width  t~exp~   \w     \q     \k     \f   Frames
#--------------------------------------------------------------------------
  1  \w     35.00  69.00   0.50    0.06    --  107.18 -57.00 150.00   68
  2  \w     35.00  69.00   0.50    0.06    --  107.18 -57.00 120.00   68
  3  \w     35.00  69.00   0.50    0.06    --  107.18 -57.00 -60.00   68
  4  \w     35.00  69.00   0.50    0.06    --  107.18 -57.00 -90.00   68
  5  \w     35.00  67.00   0.50    0.06    --  107.18 -56.00-134.00   64
  6  \w    -27.00  29.00   0.50    0.05    --   47.13 -19.00-150.00  112
  7  \w     90.00 178.00   0.50    0.06    --  107.18  95.00-123.00  176
  8  \w     94.00 178.00   0.50    0.06    --  107.18  38.00  30.00  168
  9  \w    -27.00  29.00   0.50    0.05    --   47.13 -19.00 120.00  112
 10  \w    -23.00  28.00   0.50    0.05    --  -47.13  19.00 150.00  102
 11  \w    -23.00  28.00   0.50    0.05    --  -47.13  19.00  30.00  102
 12  \w    -63.00 -30.00   0.50    0.06    -- -103.00  57.00  90.00   66
 13  \w   -119.00 -60.00   0.50    0.05    --  -47.13 -57.00 120.00  118
 14  \w   -174.00 -81.00   0.50    0.06    -- -103.00 -75.00  12.00  186
 15  \w   -119.00 -32.00   0.50    0.05    --  -47.13 -56.00-134.00  174
;
_diffrn_measurement_device 'four-circle diffractometer'
_diffrn_measurement_device_type 'XtaLAB Synergy R, DW system, HyPix'
_diffrn_measurement_method '\w scans'
_diffrn_orient_matrix_type 'CrysAlisPro convention (1999,Acta A55,543-557)'
_diffrn_orient_matrix_UB_11 0.0434060000
_diffrn_orient_matrix_UB_12 -0.0332862000
_diffrn_orient_matrix_UB_13 -0.0470989000
_diffrn_orient_matrix_UB_21 -0.0855216000
_diffrn_orient_matrix_UB_22 -0.1322807000
_diffrn_orient_matrix_UB_23 -0.0010733000
_diffrn_orient_matrix_UB_31 -0.1059437000
_diffrn_orient_matrix_UB_32 0.0930559000
_diffrn_orient_matrix_UB_33 -0.0183803000
_diffrn_radiation_monochromator mirror
_diffrn_radiation_probe x-ray
_diffrn_radiation_type 'Cu K\a'
_diffrn_radiation_wavelength 1.54184
_diffrn_reflns_av_R_equivalents 0.0336
_diffrn_reflns_av_unetI/netI 0.0242
_diffrn_reflns_Laue_measured_fraction_full 0.999
_diffrn_reflns_Laue_measured_fraction_max 0.965
_diffrn_reflns_limit_h_max 10
_diffrn_reflns_limit_h_min -13
_diffrn_reflns_limit_k_max 11
_diffrn_reflns_limit_k_min -11
_diffrn_reflns_limit_l_max 38
_diffrn_reflns_limit_l_min -35
_diffrn_reflns_number 15574
_diffrn_reflns_point_group_measured_fraction_full 0.999
_diffrn_reflns_point_group_measured_fraction_max 0.965
_diffrn_reflns_theta_full 67.684
_diffrn_reflns_theta_max 77.285
_diffrn_reflns_theta_min 2.902
_diffrn_source 'Rotating-anode X-ray tube'
_diffrn_source_type 'Rigaku (Cu) X-ray Source'
_exptl_absorpt_coefficient_mu 1.790
_exptl_absorpt_correction_T_max 1.00000
_exptl_absorpt_correction_T_min 0.38768
_exptl_absorpt_correction_type multi-scan
_exptl_absorpt_process_details
;
CrysAlisPro 1.171.42.95a (Rigaku Oxford Diffraction, 2023)
Empirical absorption correction using spherical harmonics,
implemented in SCALE3 ABSPACK scaling algorithm.
;
_exptl_crystal_colour colourless
_exptl_crystal_colour_primary colourless
_exptl_crystal_density_diffrn 1.233
_exptl_crystal_description plate
_exptl_crystal_F_000 1216
_exptl_crystal_size_max 0.12
_exptl_crystal_size_mid 0.1
_exptl_crystal_size_min 0.08
_refine_diff_density_max 0.304
_refine_diff_density_min -0.341
_refine_diff_density_rms 0.048
_refine_ls_extinction_method none
_refine_ls_goodness_of_fit_ref 1.072
_refine_ls_hydrogen_treatment constr
_refine_ls_matrix_type full
_refine_ls_number_parameters 183
_refine_ls_number_reflns 3129
_refine_ls_number_restraints 0
_refine_ls_restrained_S_all 1.072
_refine_ls_R_factor_all 0.0387
_refine_ls_R_factor_gt 0.0353
_refine_ls_shift/su_max 0.001
_refine_ls_shift/su_mean 0.000
_refine_ls_structure_factor_coef Fsqd
_refine_ls_weighting_details 'w=1/[\s^2^(Fo^2^)+(0.0528P)^2^+1.1693P] where P=(Fo^2^+2Fc^2^)/3'
_refine_ls_weighting_scheme calc
_refine_ls_wR_factor_gt 0.0953
_refine_ls_wR_factor_ref 0.0980
_reflns_Friedel_coverage 0.000
_reflns_number_gt 2818
_reflns_number_total 3129
_reflns_threshold_expression 'I > 2\s(I)'
_cod_data_source_file d4py01387e2.cif
_cod_data_source_block chns_auto
_cod_depositor_comments 'Adding full bibliography for 1573892--1573897.cif.'
_cod_database_code 1573897
_shelx_shelxl_version_number 2018/3
_chemical_oxdiff_formula CHNS
_shelx_space_group_comment
;
The symmetry employed for this shelxl refinement is uniquely defined
by the following loop, which should always be used as a source of
symmetry information in preference to the above space-group names.
They are only intended as comments.
;
_shelx_estimated_absorpt_t_max 0.870
_shelx_estimated_absorpt_t_min 0.814
_olex2_refinement_description
;
1. Fixed Uiso
 At 1.2 times of:
  All C(H) groups, All C(H,H) groups, All N(H) groups
 At 1.5 times of:
  All C(H,H,H) groups
2.a Secondary CH2 refined with riding coordinates:
 C006(H00a,H00b), C00C(H00d,H00e)
2.b Aromatic/amide H refined with riding coordinates:
 N002(H002), N003(H003), C008(H008), C009(H009), C00B(H00c), C00D(H00f),
 C00E(H00g), C00G(H00h), C00H(H00i), C00I(H00j)
2.c Idealised Me refined as rotating group:
 C00J(H00k,H00l,H00m), C00K(H00n,H00o,H00p)
;
_olex2_submission_special_instructions 'No special instructions were received'
_oxdiff_exptl_absorpt_empirical_details
;
Empirical correction (ABSPACK) includes:
- Absorption correction using spherical harmonics
- Frame scaling
;
_oxdiff_exptl_absorpt_empirical_full_max 2.178
_oxdiff_exptl_absorpt_empirical_full_min 0.461

loop_
_space_group_symop_operation_xyz
'x, y, z'
'-x+1/2, -y, z+1/2'
'-x, y+1/2, -z+1/2'
'x+1/2, -y+1/2, -z'
'-x, -y, -z'
'x-1/2, y, -z-1/2'
'x, -y-1/2, z-1/2'
'-x-1/2, y-1/2, z'

loop_
_atom_site_label
_atom_site_type_symbol
_atom_site_fract_x
_atom_site_fract_y
_atom_site_fract_z
_atom_site_U_iso_or_equiv
_atom_site_adp_type
_atom_site_occupancy
_atom_site_site_symmetry_order
_atom_site_calc_flag
_atom_site_refinement_flags_posn
_atom_site_refinement_flags_adp
_atom_site_refinement_flags_occupancy
_atom_site_disorder_assembly
_atom_site_disorder_group
S001 S 0.58461(3) -0.08619(3) 0.43353(2) 0.01986(12) Uani 1 1 d . . . . .
N002 N 0.67781(10) 0.16633(11) 0.40654(3) 0.0184(2) Uani 1 1 d . . . . .
H002 H 0.694634 0.256923 0.411883 0.022 Uiso 1 1 calc R U . . .
N003 N 0.59625(10) 0.16035(11) 0.47594(3) 0.0180(2) Uani 1 1 d . . . . .
H003 H 0.576282 0.107822 0.498874 0.022 Uiso 1 1 calc R U . . .
C004 C 0.50038(12) 0.39089(13) 0.45453(4) 0.0169(3) Uani 1 1 d . . . . .
C005 C 0.62207(12) 0.09144(13) 0.43850(4) 0.0167(3) Uani 1 1 d . . . . .
C006 C 0.59851(12) 0.31620(13) 0.48188(4) 0.0176(3) Uani 1 1 d . . . . .
H00A H 0.681350 0.353089 0.473556 0.021 Uiso 1 1 calc R U . . .
H00B H 0.584839 0.338855 0.513267 0.021 Uiso 1 1 calc R U . . .
C007 C 0.66348(12) 0.19702(14) 0.32569(4) 0.0186(3) Uani 1 1 d . . . . .
C008 C 0.53115(12) 0.50660(13) 0.42799(4) 0.0187(3) Uani 1 1 d . . . . .
H008 H 0.613971 0.541425 0.427890 0.022 Uiso 1 1 calc R U . . .
C009 C 0.55776(13) 0.28191(14) 0.32893(4) 0.0205(3) Uani 1 1 d . . . . .
H009 H 0.517881 0.293491 0.356516 0.025 Uiso 1 1 calc R U . . .
C00A C 0.32031(13) 0.52454(15) 0.40132(4) 0.0216(3) Uani 1 1 d . . . . .
C00B C 0.37743(13) 0.34556(14) 0.45548(4) 0.0226(3) Uani 1 1 d . . . . .
H00C H 0.353981 0.268563 0.474110 0.027 Uiso 1 1 calc R U . . .
C00C C 0.71283(13) 0.10994(15) 0.36366(4) 0.0225(3) Uani 1 1 d . . . . .
H00D H 0.681661 0.010545 0.361029 0.027 Uiso 1 1 calc R U . . .
H00E H 0.804478 0.106572 0.361727 0.027 Uiso 1 1 calc R U . . .
C00D C 0.51020(13) 0.34992(15) 0.29190(5) 0.0246(3) Uani 1 1 d . . . . .
H00F H 0.438188 0.407926 0.294633 0.030 Uiso 1 1 calc R U . . .
C00E C 0.44250(13) 0.57232(14) 0.40154(4) 0.0208(3) Uani 1 1 d . . . . .
H00G H 0.465753 0.650724 0.383437 0.025 Uiso 1 1 calc R U . . .
C00F C 0.56598(14) 0.33469(15) 0.25095(5) 0.0266(3) Uani 1 1 d . . . . .
C00G C 0.67302(14) 0.25198(17) 0.24825(4) 0.0288(3) Uani 1 1 d . . . . .
H00H H 0.713592 0.241446 0.220749 0.035 Uiso 1 1 calc R U . . .
C00H C 0.72162(13) 0.18451(15) 0.28509(4) 0.0252(3) Uani 1 1 d . . . . .
H00I H 0.795296 0.129277 0.282529 0.030 Uiso 1 1 calc R U . . .
C00I C 0.28848(13) 0.41215(15) 0.42934(5) 0.0242(3) Uani 1 1 d . . . . .
H00J H 0.204778 0.380536 0.430615 0.029 Uiso 1 1 calc R U . . .
C00J C 0.22537(14) 0.58813(17) 0.37061(5) 0.0305(3) Uani 1 1 d . . . . .
H00K H 0.240537 0.691137 0.367483 0.046 Uiso 1 1 calc R U . . .
H00L H 0.142035 0.572678 0.382574 0.046 Uiso 1 1 calc R U . . .
H00M H 0.231862 0.541883 0.341811 0.046 Uiso 1 1 calc R U . . .
C00K C 0.51222(17) 0.40765(19) 0.21095(5) 0.0386(4) Uani 1 1 d . . . . .
H00N H 0.421950 0.395080 0.210680 0.058 Uiso 1 1 calc R U . . .
H00O H 0.547817 0.365111 0.184361 0.058 Uiso 1 1 calc R U . . .
H00P H 0.532029 0.510071 0.211855 0.058 Uiso 1 1 calc R U . . .

loop_
_atom_site_aniso_label
_atom_site_aniso_U_11
_atom_site_aniso_U_22
_atom_site_aniso_U_33
_atom_site_aniso_U_23
_atom_site_aniso_U_13
_atom_site_aniso_U_12
S001 0.02012(19) 0.01523(18) 0.02425(19) -0.00170(11) 0.00033(12) 0.00048(12)
N002 0.0229(6) 0.0162(5) 0.0160(5) -0.0013(4) 0.0008(4) 0.0013(4)
N003 0.0223(6) 0.0162(5) 0.0156(5) 0.0016(4) 0.0017(4) 0.0009(4)
C004 0.0191(6) 0.0163(6) 0.0153(5) -0.0034(5) 0.0020(5) 0.0013(5)
C005 0.0144(6) 0.0174(6) 0.0181(6) -0.0002(4) -0.0027(5) 0.0028(5)
C006 0.0194(6) 0.0170(6) 0.0163(6) -0.0023(5) 0.0001(5) 0.0002(5)
C007 0.0199(6) 0.0181(6) 0.0179(6) -0.0006(5) -0.0012(5) -0.0012(5)
C008 0.0196(6) 0.0180(6) 0.0185(6) -0.0020(5) 0.0032(5) -0.0019(5)
C009 0.0220(7) 0.0199(6) 0.0195(6) -0.0009(5) 0.0011(5) -0.0009(5)
C00A 0.0237(7) 0.0219(6) 0.0193(6) -0.0030(5) -0.0004(5) 0.0041(5)
C00B 0.0224(7) 0.0203(6) 0.0251(6) 0.0032(5) 0.0016(5) -0.0025(5)
C00C 0.0256(7) 0.0258(7) 0.0162(6) -0.0009(5) 0.0018(5) 0.0080(6)
C00D 0.0247(7) 0.0223(7) 0.0269(7) 0.0016(5) -0.0021(5) 0.0032(6)
C00E 0.0261(7) 0.0184(6) 0.0180(6) 0.0002(5) 0.0032(5) 0.0005(5)
C00F 0.0320(8) 0.0252(7) 0.0227(6) 0.0062(5) -0.0040(6) -0.0030(6)
C00G 0.0332(8) 0.0351(8) 0.0181(6) 0.0037(6) 0.0049(6) 0.0012(6)
C00H 0.0241(7) 0.0302(7) 0.0212(6) 0.0011(5) 0.0032(5) 0.0049(6)
C00I 0.0183(7) 0.0249(7) 0.0293(7) 0.0001(5) -0.0004(5) -0.0019(5)
C00J 0.0296(8) 0.0345(8) 0.0273(7) 0.0013(6) -0.0054(6) 0.0052(6)
C00K 0.0447(10) 0.0421(9) 0.0290(8) 0.0139(7) -0.0055(7) 0.0018(8)

loop_
_atom_type_symbol
_atom_type_description
_atom_type_scat_dispersion_real
_atom_type_scat_dispersion_imag
_atom_type_scat_source
C C 0.0181 0.0091 'International Tables Vol C Tables 4.2.6.8 and 6.1.1.4'
H H 0.0000 0.0000 'International Tables Vol C Tables 4.2.6.8 and 6.1.1.4'
N N 0.0311 0.0180 'International Tables Vol C Tables 4.2.6.8 and 6.1.1.4'
S S 0.3331 0.5567 'International Tables Vol C Tables 4.2.6.8 and 6.1.1.4'

loop_
_geom_angle_atom_site_label_1
_geom_angle_atom_site_label_2
_geom_angle_atom_site_label_3
_geom_angle
_geom_angle_site_symmetry_1
_geom_angle_site_symmetry_3
_geom_angle_publ_flag
C005 N002 H002 117.3 . . ?
C005 N002 C00C 125.32(11) . . ?
C00C N002 H002 117.3 . . ?
C005 N003 H003 117.3 . . ?
C005 N003 C006 125.34(11) . . ?
C006 N003 H003 117.3 . . ?
C008 C004 C006 120.71(12) . . ?
C008 C004 C00B 118.42(12) . . ?
C00B C004 C006 120.87(11) . . ?
N002 C005 S001 123.12(10) . . ?
N003 C005 S001 119.42(10) . . ?
N003 C005 N002 117.46(11) . . ?
N003 C006 C004 112.14(10) . . ?
N003 C006 H00A 109.2 . . ?
N003 C006 H00B 109.2 . . ?
C004 C006 H00A 109.2 . . ?
C004 C006 H00B 109.2 . . ?
H00A C006 H00B 107.9 . . ?
C009 C007 C00C 122.74(11) . . ?
C00H C007 C009 118.66(12) . . ?
C00H C007 C00C 118.47(12) . . ?
C004 C008 H008 119.5 . . ?
C004 C008 C00E 121.02(12) . . ?
C00E C008 H008 119.5 . . ?
C007 C009 H009 119.9 . . ?
C007 C009 C00D 120.27(12) . . ?
C00D C009 H009 119.9 . . ?
C00E C00A C00I 118.11(12) . . ?
C00E C00A C00J 121.29(13) . . ?
C00I C00A C00J 120.57(13) . . ?
C004 C00B H00C 119.7 . . ?
C004 C00B C00I 120.54(12) . . ?
C00I C00B H00C 119.7 . . ?
N002 C00C C007 113.60(11) . . ?
N002 C00C H00D 108.8 . . ?
N002 C00C H00E 108.8 . . ?
C007 C00C H00D 108.8 . . ?
C007 C00C H00E 108.8 . . ?
H00D C00C H00E 107.7 . . ?
C009 C00D H00F 119.3 . . ?
C00F C00D C009 121.35(13) . . ?
C00F C00D H00F 119.3 . . ?
C008 C00E H00G 119.6 . . ?
C00A C00E C008 120.76(12) . . ?
C00A C00E H00G 119.6 . . ?
C00D C00F C00K 120.71(14) . . ?
C00G C00F C00D 117.91(13) . . ?
C00G C00F C00K 121.37(14) . . ?
C00F C00G H00H 119.4 . . ?
C00H C00G C00F 121.12(13) . . ?
C00H C00G H00H 119.4 . . ?
C007 C00H H00I 119.7 . . ?
C00G C00H C007 120.66(13) . . ?
C00G C00H H00I 119.7 . . ?
C00A C00I H00J 119.5 . . ?
C00B C00I C00A 121.06(13) . . ?
C00B C00I H00J 119.5 . . ?
C00A C00J H00K 109.5 . . ?
C00A C00J H00L 109.5 . . ?
C00A C00J H00M 109.5 . . ?
H00K C00J H00L 109.5 . . ?
H00K C00J H00M 109.5 . . ?
H00L C00J H00M 109.5 . . ?
C00F C00K H00N 109.5 . . ?
C00F C00K H00O 109.5 . . ?
C00F C00K H00P 109.5 . . ?
H00N C00K H00O 109.5 . . ?
H00N C00K H00P 109.5 . . ?
H00O C00K H00P 109.5 . . ?

loop_
_geom_bond_atom_site_label_1
_geom_bond_atom_site_label_2
_geom_bond_distance
_geom_bond_site_symmetry_2
_geom_bond_publ_flag
S001 C005 1.7132(13) . ?
N002 H002 0.8800 . ?
N002 C005 1.3404(16) . ?
N002 C00C 1.4578(15) . ?
N003 H003 0.8800 . ?
N003 C005 1.3387(16) . ?
N003 C006 1.4662(16) . ?
C004 C006 1.5161(18) . ?
C004 C008 1.3891(18) . ?
C004 C00B 1.3913(19) . ?
C006 H00A 0.9900 . ?
C006 H00B 0.9900 . ?
C007 C009 1.3913(19) . ?
C007 C00C 1.5101(17) . ?
C007 C00H 1.3912(18) . ?
C008 H008 0.9500 . ?
C008 C00E 1.3921(19) . ?
C009 H009 0.9500 . ?
C009 C00D 1.3920(19) . ?
C00A C00E 1.390(2) . ?
C00A C00I 1.3952(19) . ?
C00A C00J 1.5081(19) . ?
C00B H00C 0.9500 . ?
C00B C00I 1.392(2) . ?
C00C H00D 0.9900 . ?
C00C H00E 0.9900 . ?
C00D H00F 0.9500 . ?
C00D C00F 1.392(2) . ?
C00E H00G 0.9500 . ?
C00F C00G 1.391(2) . ?
C00F C00K 1.511(2) . ?
C00G H00H 0.9500 . ?
C00G C00H 1.3891(19) . ?
C00H H00I 0.9500 . ?
C00I H00J 0.9500 . ?
C00J H00K 0.9800 . ?
C00J H00L 0.9800 . ?
C00J H00M 0.9800 . ?
C00K H00N 0.9800 . ?
C00K H00O 0.9800 . ?
C00K H00P 0.9800 . ?

loop_
_geom_torsion_atom_site_label_1
_geom_torsion_atom_site_label_2
_geom_torsion_atom_site_label_3
_geom_torsion_atom_site_label_4
_geom_torsion
_geom_torsion_site_symmetry_1
_geom_torsion_site_symmetry_2
_geom_torsion_site_symmetry_3
_geom_torsion_site_symmetry_4
_geom_torsion_publ_flag
C004 C008 C00E C00A 0.61(19) . . . . ?
C004 C00B C00I C00A 0.7(2) . . . . ?
C005 N002 C00C C007 126.74(13) . . . . ?
C005 N003 C006 C004 64.93(16) . . . . ?
C006 N003 C005 S001 -166.52(10) . . . . ?
C006 N003 C005 N002 14.07(19) . . . . ?
C006 C004 C008 C00E 177.58(11) . . . . ?
C006 C004 C00B C00I -178.21(12) . . . . ?
C007 C009 C00D C00F 0.3(2) . . . . ?
C008 C004 C006 N003 -129.94(12) . . . . ?
C008 C004 C00B C00I 1.97(19) . . . . ?
C009 C007 C00C N002 -25.18(19) . . . . ?
C009 C007 C00H C00G -1.9(2) . . . . ?
C009 C00D C00F C00G -1.6(2) . . . . ?
C009 C00D C00F C00K 179.18(14) . . . . ?
C00B C004 C006 N003 50.25(16) . . . . ?
C00B C004 C008 C00E -2.60(18) . . . . ?
C00C N002 C005 S001 0.72(19) . . . . ?
C00C N002 C005 N003 -179.90(11) . . . . ?
C00C C007 C009 C00D -174.32(12) . . . . ?
C00C C007 C00H C00G 174.06(13) . . . . ?
C00D C00F C00G C00H 1.1(2) . . . . ?
C00E C00A C00I C00B -2.6(2) . . . . ?
C00F C00G C00H C007 0.6(2) . . . . ?
C00H C007 C009 C00D 1.4(2) . . . . ?
C00H C007 C00C N002 159.07(12) . . . . ?
C00I C00A C00E C008 2.01(19) . . . . ?
C00J C00A C00E C008 -175.81(12) . . . . ?
C00J C00A C00I C00B 175.20(13) . . . . ?
C00K C00F C00G C00H -179.64(15) . . . . ?
